data_4131742
loop_
_publ_author_name
'Zeng, Mingshuo'
'Murphy, Stephen K.'
'Herzon, Seth B.'

_publ_section_title
;
 Development of a Modular Synthetic Route to (+)-Pleuromutilin,
 (+)-12-epi-Mutilins, and Related Structures.
;
_journal_issue 45
_journal_name_full 'Journal of the American Chemical Society'
_journal_page_first 16377
_journal_page_last 16388
_journal_paper_doi 10.1021/jacs.7b09869
_journal_volume 139
_journal_year 2017
_chemical_absolute_configuration ad
_chemical_formula_moiety 'C14 H19 N O3'
_chemical_formula_sum 'C14 H19 N O3'
_chemical_formula_weight 249.30
_space_group_crystal_system monoclinic
_space_group_IT_number 4
_space_group_name_Hall 'P 2yb'
_space_group_name_H-M_alt 'P 1 21 1'
_atom_sites_solution_hydrogens geom
_atom_sites_solution_primary SHELXT
_atom_sites_solution_secondary difmap
_audit_creation_method SHELXL-2014/7
_cell_angle_alpha 90
_cell_angle_beta 90.770(4)
_cell_angle_gamma 90
_cell_formula_units_Z 2
_cell_length_a 8.7851(6)
_cell_length_b 7.3139(5)
_cell_length_c 10.2839(7)
_cell_measurement_reflns_used 119
_cell_measurement_temperature 93(2)
_cell_measurement_theta_max 68.3
_cell_measurement_theta_min 4.3
_cell_volume 660.72(8)
_computing_cell_refinement 'CrystalClear-SM Expert 2.0 r15 (Rigaku, 2011)'
_computing_data_collection 'CrystalClear-SM Expert 2.0 r15 (Rigaku, 2011)'
_computing_data_reduction 'CrystalClear-SM Expert 2.0 r15 (Rigaku, 2011)'
_computing_molecular_graphics
; 
Dolomanov, O.V.; Bourhis, L.J.; Gildea, R.J.; Howard, J.A.K.; Puschmann, H., 
OLEX2: A complete structure solution, refinement and analysis program 
(2009). J. Appl. Cryst., 42, 339-341. 
;
_computing_publication_material 'CIFTAB-2014/2 (Sheldrick, 2014)'
_computing_structure_refinement 'SHELXL-2014/7 (Sheldrick, 2014)'
_computing_structure_solution 'SHELXT-2014/5 (Sheldrick, 2014)'
_diffrn_ambient_temperature 93(2)
_diffrn_detector_area_resol_mean 22.2
_diffrn_measured_fraction_theta_full 0.995
_diffrn_measured_fraction_theta_max 0.992
_diffrn_measurement_device_type 'Rigaku Saturn 944+ CCD'
_diffrn_measurement_method \w
_diffrn_radiation_type CuK\a
_diffrn_radiation_wavelength 1.54178
_diffrn_reflns_av_R_equivalents 0.0431
_diffrn_reflns_av_unetI/netI 0.0235
_diffrn_reflns_Laue_measured_fraction_full 0.995
_diffrn_reflns_Laue_measured_fraction_max 0.992
_diffrn_reflns_limit_h_max 10
_diffrn_reflns_limit_h_min -10
_diffrn_reflns_limit_k_max 8
_diffrn_reflns_limit_k_min -8
_diffrn_reflns_limit_l_max 12
_diffrn_reflns_limit_l_min -12
_diffrn_reflns_number 18086
_diffrn_reflns_point_group_measured_fraction_full 0.987
_diffrn_reflns_point_group_measured_fraction_max 0.983
_diffrn_reflns_theta_full 67.679
_diffrn_reflns_theta_max 67.971
_diffrn_reflns_theta_min 4.299
_diffrn_source 'Sealed Tube'
_exptl_absorpt_coefficient_mu 0.713
_exptl_absorpt_correction_T_max 1.000
_exptl_absorpt_correction_T_min 0.871
_exptl_absorpt_correction_type multi-scan
_exptl_absorpt_process_details 'Jacobson, R. (1998) Private Communication'
_exptl_crystal_colour Colorless
_exptl_crystal_density_diffrn 1.253
_exptl_crystal_density_method 'not measured'
_exptl_crystal_description Prism
_exptl_crystal_F_000 268
_exptl_crystal_size_max 0.200
_exptl_crystal_size_mid 0.020
_exptl_crystal_size_min 0.020
_refine_diff_density_max 0.144
_refine_diff_density_min -0.145
_refine_diff_density_rms 0.029
_refine_ls_abs_structure_details
; 
 Flack x determined using 980 quotients [(I+)-(I-)]/[(I+)+(I-)] 
 (Parsons, Flack and Wagner, Acta Cryst. B69 (2013) 249-259). 
;
_refine_ls_abs_structure_Flack -0.14(7)
_refine_ls_extinction_method none
_refine_ls_goodness_of_fit_ref 1.081
_refine_ls_hydrogen_treatment constr
_refine_ls_matrix_type full
_refine_ls_number_parameters 166
_refine_ls_number_reflns 2366
_refine_ls_number_restraints 1
_refine_ls_restrained_S_all 1.081
_refine_ls_R_factor_all 0.0283
_refine_ls_R_factor_gt 0.0268
_refine_ls_shift/su_max 0.000
_refine_ls_shift/su_mean 0.000
_refine_ls_structure_factor_coef Fsqd
_refine_ls_weighting_details 'w=1/[\s^2^(Fo^2^)+(0.0411P)^2^+0.0367P] where P=(Fo^2^+2Fc^2^)/3'
_refine_ls_weighting_scheme calc
_refine_ls_wR_factor_gt 0.0686
_refine_ls_wR_factor_ref 0.0694
_reflns_Friedel_coverage 0.824
_reflns_Friedel_fraction_full 0.978
_reflns_Friedel_fraction_max 0.971
_reflns_number_gt 2250
_reflns_number_total 2366
_reflns_threshold_expression 'I > 2\s(I)'
_cod_data_source_file ja7b09869_si_005.cif
_cod_data_source_block 007-16113
_cod_original_sg_symbol_H-M 'P 21'
_cod_database_code 4131742
_shelx_shelxl_version_number 2014/7
_shelx_space_group_comment
; 
The symmetry employed for this shelxl refinement is uniquely defined 
by the following loop, which should always be used as a source of 
symmetry information in preference to the above space-group names. 
They are only intended as comments. 
;
_shelx_estimated_absorpt_t_min 0.871
_shelx_estimated_absorpt_t_max 0.986

loop_
_space_group_symop_operation_xyz
'x, y, z'
'-x, y+1/2, -z'

loop_
_atom_site_label
_atom_site_type_symbol
_atom_site_fract_x
_atom_site_fract_y
_atom_site_fract_z
_atom_site_U_iso_or_equiv
_atom_site_adp_type
_atom_site_occupancy
_atom_site_site_symmetry_order
_atom_site_calc_flag
_atom_site_refinement_flags_posn
_atom_site_refinement_flags_adp
O1 O 0.03456(14) 0.43117(19) 0.30009(12) 0.0311(3) Uani 1 1 d . .
O2 O 0.16724(14) 0.58863(17) 0.45009(11) 0.0291(3) Uani 1 1 d . .
O3 O 0.55207(15) 0.82435(17) 0.18421(12) 0.0316(3) Uani 1 1 d . .
N1 N 0.3355(2) 0.1755(2) 0.45931(16) 0.0328(4) Uani 1 1 d . .
C1 C 0.3931(2) 0.2579(2) 0.37897(18) 0.0251(4) Uani 1 1 d . .
C2 C 0.4672(2) 0.3663(2) 0.27770(16) 0.0222(4) Uani 1 1 d . .
C3 C 0.6418(2) 0.3728(3) 0.30188(17) 0.0269(4) Uani 1 1 d . .
H3A H 0.6663 0.3789 0.3960 0.032 Uiso 1 1 calc R U
H3B H 0.6922 0.2642 0.2643 0.032 Uiso 1 1 calc R U
C4 C 0.6909(2) 0.5475(3) 0.23264(18) 0.0290(4) Uani 1 1 d . .
H4A H 0.7746 0.6079 0.2816 0.035 Uiso 1 1 calc R U
H4B H 0.7266 0.5191 0.1440 0.035 Uiso 1 1 calc R U
C5 C 0.5522(2) 0.6705(2) 0.22625(16) 0.0228(4) Uani 1 1 d . .
C6 C 0.41766(19) 0.5702(2) 0.28598(15) 0.0202(4) Uani 1 1 d . .
H6 H 0.4183 0.6027 0.3804 0.024 Uiso 1 1 calc R U
C7 C 0.25449(19) 0.6120(2) 0.23360(16) 0.0214(4) Uani 1 1 d . .
C8 C 0.2373(2) 0.5297(2) 0.09554(16) 0.0238(4) Uani 1 1 d . .
H8 H 0.3195 0.5864 0.0427 0.029 Uiso 1 1 calc R U
C9 C 0.2692(2) 0.3240(2) 0.09576(17) 0.0251(4) Uani 1 1 d . .
H9A H 0.1965 0.2617 0.1536 0.030 Uiso 1 1 calc R U
H9B H 0.2544 0.2749 0.0068 0.030 Uiso 1 1 calc R U
C10 C 0.4311(2) 0.2851(2) 0.14220(17) 0.0245(4) Uani 1 1 d . .
H10A H 0.5032 0.3363 0.0786 0.029 Uiso 1 1 calc R U
H10B H 0.4469 0.1511 0.1453 0.029 Uiso 1 1 calc R U
C11 C 0.13992(19) 0.5297(2) 0.32800(17) 0.0231(4) Uani 1 1 d . .
C12 C 0.0663(2) 0.5175(3) 0.54837(18) 0.0352(5) Uani 1 1 d . .
H12A H -0.0396 0.5308 0.5186 0.053 Uiso 1 1 calc R U
H12B H 0.0814 0.5858 0.6295 0.053 Uiso 1 1 calc R U
H12C H 0.0887 0.3879 0.5634 0.053 Uiso 1 1 calc R U
C13 C 0.2229(2) 0.8195(2) 0.23320(18) 0.0271(4) Uani 1 1 d . .
H13A H 0.1132 0.8409 0.2242 0.041 Uiso 1 1 calc R U
H13B H 0.2756 0.8765 0.1602 0.041 Uiso 1 1 calc R U
H13C H 0.2600 0.8731 0.3150 0.041 Uiso 1 1 calc R U
C14 C 0.0873(2) 0.5747(3) 0.02473(18) 0.0327(5) Uani 1 1 d . .
H14A H 0.0024 0.5203 0.0719 0.049 Uiso 1 1 calc R U
H14B H 0.0896 0.5250 -0.0637 0.049 Uiso 1 1 calc R U
H14C H 0.0742 0.7076 0.0208 0.049 Uiso 1 1 calc R U

loop_
_atom_site_aniso_label
_atom_site_aniso_U_11
_atom_site_aniso_U_22
_atom_site_aniso_U_33
_atom_site_aniso_U_23
_atom_site_aniso_U_13
_atom_site_aniso_U_12
O1 0.0216(7) 0.0344(7) 0.0373(7) -0.0012(6) 0.0004(6) -0.0060(6)
O2 0.0286(7) 0.0317(7) 0.0272(6) -0.0036(5) 0.0073(5) -0.0053(6)
O3 0.0288(7) 0.0251(7) 0.0410(7) 0.0048(6) 0.0054(6) -0.0017(6)
N1 0.0361(10) 0.0298(8) 0.0325(9) 0.0056(7) -0.0007(8) -0.0014(7)
C1 0.0251(9) 0.0220(9) 0.0281(9) -0.0006(8) -0.0050(8) 0.0036(7)
C2 0.0221(10) 0.0216(9) 0.0230(8) 0.0021(7) 0.0002(7) 0.0017(7)
C3 0.0223(10) 0.0272(9) 0.0312(9) 0.0013(8) -0.0017(8) 0.0047(7)
C4 0.0206(9) 0.0317(10) 0.0347(9) 0.0029(8) 0.0025(8) 0.0019(8)
C5 0.0217(9) 0.0246(9) 0.0219(8) -0.0033(7) 0.0003(7) -0.0004(7)
C6 0.0196(9) 0.0205(9) 0.0204(8) -0.0014(7) -0.0002(7) 0.0007(7)
C7 0.0185(9) 0.0198(8) 0.0259(9) -0.0013(7) -0.0005(7) 0.0007(7)
C8 0.0218(9) 0.0251(9) 0.0243(8) 0.0009(8) -0.0014(7) -0.0010(8)
C9 0.0268(10) 0.0250(9) 0.0234(8) -0.0050(7) -0.0003(7) -0.0012(8)
C10 0.0266(10) 0.0205(9) 0.0265(9) -0.0033(7) 0.0014(7) 0.0041(8)
C11 0.0197(10) 0.0194(8) 0.0301(9) -0.0015(8) -0.0002(7) 0.0055(8)
C12 0.0355(12) 0.0388(11) 0.0316(10) -0.0009(9) 0.0127(9) -0.0045(9)
C13 0.0241(9) 0.0211(9) 0.0361(9) 0.0003(8) 0.0007(8) 0.0027(8)
C14 0.0307(11) 0.0327(10) 0.0345(10) -0.0009(9) -0.0097(8) 0.0013(9)

loop_
_atom_type_symbol
_atom_type_description
_atom_type_scat_dispersion_real
_atom_type_scat_dispersion_imag
_atom_type_scat_source
C C 0.0181 0.0091 'International Tables Vol C Tables 4.2.6.8 and 6.1.1.4'
H H 0.0000 0.0000 'International Tables Vol C Tables 4.2.6.8 and 6.1.1.4'
N N 0.0311 0.0180 'International Tables Vol C Tables 4.2.6.8 and 6.1.1.4'
O O 0.0492 0.0322 'International Tables Vol C Tables 4.2.6.8 and 6.1.1.4'

loop_
_geom_angle_atom_site_label_1
_geom_angle_atom_site_label_2
_geom_angle_atom_site_label_3
_geom_angle
C11 O2 C12 115.60(14)
N1 C1 C2 178.97(19)
C1 C2 C10 110.15(15)
C1 C2 C3 110.48(13)
C10 C2 C3 110.31(14)
C1 C2 C6 110.58(14)
C10 C2 C6 111.35(13)
C3 C2 C6 103.83(13)
C4 C3 C2 103.60(13)
C4 C3 H3A 111.0
C2 C3 H3A 111.0
C4 C3 H3B 111.0
C2 C3 H3B 111.0
H3A C3 H3B 109.0
C5 C4 C3 106.56(15)
C5 C4 H4A 110.4
C3 C4 H4A 110.4
C5 C4 H4B 110.4
C3 C4 H4B 110.4
H4A C4 H4B 108.6
O3 C5 C4 124.50(17)
O3 C5 C6 126.56(17)
C4 C5 C6 108.90(15)
C5 C6 C7 118.77(14)
C5 C6 C2 102.68(13)
C7 C6 C2 115.25(14)
C5 C6 H6 106.4
C7 C6 H6 106.4
C2 C6 H6 106.4
C11 C7 C13 105.61(14)
C11 C7 C8 111.82(14)
C13 C7 C8 111.40(14)
C11 C7 C6 108.30(13)
C13 C7 C6 111.03(14)
C8 C7 C6 108.65(13)
C9 C8 C14 111.62(15)
C9 C8 C7 111.43(14)
C14 C8 C7 115.16(15)
C9 C8 H8 106.0
C14 C8 H8 106.0
C7 C8 H8 106.0
C10 C9 C8 110.82(14)
C10 C9 H9A 109.5
C8 C9 H9A 109.5
C10 C9 H9B 109.5
C8 C9 H9B 109.5
H9A C9 H9B 108.1
C9 C10 C2 113.03(14)
C9 C10 H10A 109.0
C2 C10 H10A 109.0
C9 C10 H10B 109.0
C2 C10 H10B 109.0
H10A C10 H10B 107.8
O1 C11 O2 122.73(17)
O1 C11 C7 126.42(16)
O2 C11 C7 110.79(14)
O2 C12 H12A 109.5
O2 C12 H12B 109.5
H12A C12 H12B 109.5
O2 C12 H12C 109.5
H12A C12 H12C 109.5
H12B C12 H12C 109.5
C7 C13 H13A 109.5
C7 C13 H13B 109.5
H13A C13 H13B 109.5
C7 C13 H13C 109.5
H13A C13 H13C 109.5
H13B C13 H13C 109.5
C8 C14 H14A 109.5
C8 C14 H14B 109.5
H14A C14 H14B 109.5
C8 C14 H14C 109.5
H14A C14 H14C 109.5
H14B C14 H14C 109.5

loop_
_geom_bond_atom_site_label_1
_geom_bond_atom_site_label_2
_geom_bond_distance
O1 C11 1.205(2)
O2 C11 1.346(2)
O2 C12 1.450(2)
O3 C5 1.206(2)
N1 C1 1.146(2)
C1 C2 1.468(3)
C2 C10 1.544(2)
C2 C3 1.551(2)
C2 C6 1.556(2)
C3 C4 1.528(3)
C3 H3A 0.9900
C3 H3B 0.9900
C4 C5 1.515(3)
C4 H4A 0.9900
C4 H4B 0.9900
C5 C6 1.527(2)
C6 C7 1.555(2)
C6 H6 1.0000
C7 C11 1.531(3)
C7 C13 1.543(2)
C7 C8 1.548(2)
C8 C9 1.530(2)
C8 C14 1.532(2)
C8 H8 1.0000
C9 C10 1.521(2)
C9 H9A 0.9900
C9 H9B 0.9900
C10 H10A 0.9900
C10 H10B 0.9900
C12 H12A 0.9800
C12 H12B 0.9800
C12 H12C 0.9800
C13 H13A 0.9800
C13 H13B 0.9800
C13 H13C 0.9800
C14 H14A 0.9800
C14 H14B 0.9800
C14 H14C 0.9800

loop_
_geom_torsion_atom_site_label_1
_geom_torsion_atom_site_label_2
_geom_torsion_atom_site_label_3
_geom_torsion_atom_site_label_4
_geom_torsion
C1 C2 C3 C4 -155.82(14)
C10 C2 C3 C4 82.16(17)
C6 C2 C3 C4 -37.24(17)
C2 C3 C4 C5 24.34(18)
C3 C4 C5 O3 175.65(16)
C3 C4 C5 C6 -2.14(18)
O3 C5 C6 C7 33.0(2)
C4 C5 C6 C7 -149.27(14)
O3 C5 C6 C2 161.48(16)
C4 C5 C6 C2 -20.78(17)
C1 C2 C6 C5 153.98(13)
C10 C2 C6 C5 -83.21(16)
C3 C2 C6 C5 35.47(15)
C1 C2 C6 C7 -75.37(17)
C10 C2 C6 C7 47.4(2)
C3 C2 C6 C7 166.13(13)
C5 C6 C7 C11 -167.29(14)
C2 C6 C7 C11 70.31(17)
C5 C6 C7 C13 -51.8(2)
C2 C6 C7 C13 -174.18(14)
C5 C6 C7 C8 71.06(18)
C2 C6 C7 C8 -51.34(18)
C11 C7 C8 C9 -62.34(19)
C13 C7 C8 C9 179.75(15)
C6 C7 C8 C9 57.13(19)
C11 C7 C8 C14 66.10(19)
C13 C7 C8 C14 -51.8(2)
C6 C7 C8 C14 -174.43(15)
C14 C8 C9 C10 168.89(15)
C7 C8 C9 C10 -60.8(2)
C8 C9 C10 C2 56.0(2)
C1 C2 C10 C9 74.37(19)
C3 C2 C10 C9 -163.41(15)
C6 C2 C10 C9 -48.7(2)
C12 O2 C11 O1 3.4(3)
C12 O2 C11 C7 -179.34(14)
C13 C7 C11 O1 112.0(2)
C8 C7 C11 O1 -9.3(2)
C6 C7 C11 O1 -128.99(18)
C13 C7 C11 O2 -65.15(17)
C8 C7 C11 O2 173.53(13)
C6 C7 C11 O2 53.85(17)
